data_7049632
loop_
_publ_author_name
'Gao, Wan-Qing'
'Meng, Yin-Shan'
'Liu, Chun-Hua'
'Pan, Yao'
'Liu, Tao'
'Zhu, Yuan-Yuan'

_publ_section_title
;
 Spin crossover and structural phase transition in homochiral and
 heterochiral Fe[(pybox)<sub>2</sub>]<sup>2+</sup> complexes.
;
_journal_issue 19
_journal_name_full 'Dalton transactions (Cambridge, England : 2003)'
_journal_page_first 6323
_journal_page_last 6327
_journal_paper_doi 10.1039/c8dt04893b
_journal_volume 48
_journal_year 2019
_chemical_compound_source none
_chemical_formula_moiety 'C46 H38 Fe N6 O4, 2(Cl O4), 3(C2 H3 N)'
_chemical_formula_sum 'C52 H47 Cl2 Fe N9 O12'
_chemical_formula_weight 1116.73
_chemical_name_common rac-1-3MeCN-153K
_chemical_name_systematic rac-1-3MeCN-153K
_space_group_crystal_system orthorhombic
_space_group_IT_number 61
_space_group_name_Hall '-P 2ac 2ab'
_space_group_name_H-M_alt 'P b c a'
_symmetry_space_group_name_Hall '-P 2ac 2ab'
_symmetry_space_group_name_H-M 'P b c a'
_atom_sites_solution_hydrogens geom
_atom_sites_solution_primary dual
_audit_creation_date 2019-03-11
_audit_creation_method
;
Olex2 1.2
(compiled 2018.05.29 svn.r3508 for OlexSys, GUI svn.r5506)
;
_audit_update_record
;
2019-03-14 deposited with the CCDC.    2019-04-10 downloaded from the CCDC.
;
_cell_angle_alpha 90
_cell_angle_beta 90
_cell_angle_gamma 90
_cell_formula_units_Z 8
_cell_length_a 20.660(4)
_cell_length_b 21.568(4)
_cell_length_c 22.524(5)
_cell_measurement_reflns_used 30209
_cell_measurement_temperature 153.0(2)
_cell_measurement_theta_max 27.4816
_cell_measurement_theta_min 0.9040
_cell_volume 10037(3)
_computing_cell_refinement 'CrystalClear (Rigaku Inc., 2008)'
_computing_data_collection 'CrystalClear (Rigaku Inc., 2008)'
_computing_data_reduction 'CrystalClear (Rigaku Inc., 2008)'
_computing_molecular_graphics 'Olex2 (Dolomanov et al., 2009)'
_computing_publication_material 'Olex2 (Dolomanov et al., 2009)'
_computing_structure_refinement 'XL (Sheldrick, 2008)'
_computing_structure_solution 'ShelXT (Sheldrick, 2015)'
_diffrn_ambient_temperature 153.15
_diffrn_measured_fraction_theta_full 0.994
_diffrn_measured_fraction_theta_max 0.993
_diffrn_measurement_device_type 'MM007HF + CCD (Saturn724+)'
_diffrn_measurement_method '\w scans at fixed \c = 45\%'
_diffrn_radiation_monochromator Confocal
_diffrn_radiation_type MoK\a
_diffrn_radiation_wavelength 0.71073
_diffrn_reflns_av_R_equivalents 0.0718
_diffrn_reflns_av_unetI/netI 0.1025
_diffrn_reflns_Laue_measured_fraction_full 0.994
_diffrn_reflns_Laue_measured_fraction_max 0.993
_diffrn_reflns_limit_h_max 23
_diffrn_reflns_limit_h_min -24
_diffrn_reflns_limit_k_max 25
_diffrn_reflns_limit_k_min -17
_diffrn_reflns_limit_l_max 27
_diffrn_reflns_limit_l_min -19
_diffrn_reflns_number 30698
_diffrn_reflns_point_group_measured_fraction_full 0.994
_diffrn_reflns_point_group_measured_fraction_max 0.993
_diffrn_reflns_theta_full 25.242
_diffrn_reflns_theta_max 25.349
_diffrn_reflns_theta_min 2.676
_diffrn_source 'Rotating Anode'
_exptl_absorpt_coefficient_mu 0.481
_exptl_absorpt_correction_T_max 1.0000
_exptl_absorpt_correction_T_min 0.6590
_exptl_absorpt_correction_type multi-scan
_exptl_absorpt_process_details 'CrystalClear (Rigaku Inc., 2008)'
_exptl_crystal_colour 'dark red'
_exptl_crystal_density_diffrn 1.478
_exptl_crystal_description block
_exptl_crystal_F_000 4624
_exptl_crystal_preparation 'Magnetic properties'
_exptl_crystal_recrystallization_method 'Re-crystallisation from solvent: MeCN and ether'
_exptl_crystal_size_max 0.54
_exptl_crystal_size_mid 0.34
_exptl_crystal_size_min 0.32
_refine_diff_density_max 0.863
_refine_diff_density_min -0.383
_refine_diff_density_rms 0.073
_refine_ls_extinction_method none
_refine_ls_goodness_of_fit_ref 1.212
_refine_ls_hydrogen_treatment constr
_refine_ls_matrix_type full
_refine_ls_number_parameters 688
_refine_ls_number_reflns 9119
_refine_ls_number_restraints 6
_refine_ls_restrained_S_all 1.216
_refine_ls_R_factor_all 0.0869
_refine_ls_R_factor_gt 0.0793
_refine_ls_shift/su_max 0.001
_refine_ls_shift/su_mean 0.000
_refine_ls_structure_factor_coef Fsqd
_refine_ls_weighting_details 'w=1/[\s^2^(Fo^2^)+(0.0495P)^2^+18.4281P] where P=(Fo^2^+2Fc^2^)/3'
_refine_ls_weighting_scheme calc
_refine_ls_wR_factor_gt 0.1733
_refine_ls_wR_factor_ref 0.1776
_reflns_Friedel_coverage 0.000
_reflns_number_gt 8361
_reflns_number_total 9119
_reflns_threshold_expression 'I > 2\s(I)'
_cod_data_source_file c8dt04893b2.cif
_cod_data_source_block 1879553
_cod_depositor_comments 'Adding full bibliography for 7049629--7049635.cif.'
_cod_database_code 7049632
_shelx_shelxl_version_number 2014/7
_shelx_space_group_comment
;
The symmetry employed for this shelxl refinement is uniquely defined
by the following loop, which should always be used as a source of
symmetry information in preference to the above space-group names.
They are only intended as comments.
;
_shelx_estimated_absorpt_t_max 1.0000
_shelx_estimated_absorpt_t_min 0.6590
_exptl_absorpt_special_details SADABS
_olex2_refinement_description
;
1. Fixed Uiso
 At 1.2 times of:
  All C(H) groups, All C(H,H) groups
 At 1.5 times of:
  All C(H,H,H) groups
2. Uiso/Uaniso restraints and constraints
Uanis(N8) \\sim Ueq: with sigma of 0.005 and sigma for terminal atoms of 0.01
3.a Ternary CH refined with riding coordinates:
 C7(H7), C17(H17), C30(H30), C40(H40)
3.b Secondary CH2 refined with riding coordinates:
 C8(H8A,H8B), C16(H16A,H16B), C31(H31A,H31B), C39(H39A,H39B)
3.c Aromatic/amide H refined with riding coordinates:
 C2(H2), C3(H3), C4(H4), C5(H5), C6(H6), C11(H11), C12(H12), C13(H13),
 C19(H19), C20(H20), C21(H21), C22(H22), C23(H23), C25(H25), C26(H26), C27(H27),
  C28(H28), C29(H29), C34(H34), C35(H35), C36(H36), C42(H42), C43(H43),
 C44(H44), C45(H45), C46(H46)
3.d Idealised Me refined as rotating group:
 C48(H48A,H48B,H48C), C50(H50A,H50B,H50C), C52(H52A,H52B,H52C)
;
_olex2_submission_special_instructions 'No special instructions were received'

loop_
_space_group_symop_operation_xyz
'x, y, z'
'-x+1/2, -y, z+1/2'
'-x, y+1/2, -z+1/2'
'x+1/2, -y+1/2, -z'
'-x, -y, -z'
'x-1/2, y, -z-1/2'
'x, -y-1/2, z-1/2'
'-x-1/2, y-1/2, z'

loop_
_atom_site_label
_atom_site_type_symbol
_atom_site_fract_x
_atom_site_fract_y
_atom_site_fract_z
_atom_site_U_iso_or_equiv
_atom_site_adp_type
_atom_site_occupancy
_atom_site_site_symmetry_order
_atom_site_calc_flag
_atom_site_refinement_flags_posn
_atom_site_refinement_flags_adp
Fe1 Fe 0.36724(3) 0.76634(2) 0.65747(2) 0.02363(16) Uani 1 1 d . .
O1 O 0.47302(13) 0.78279(14) 0.80780(12) 0.0333(7) Uani 1 1 d . .
O2 O 0.17171(14) 0.75664(16) 0.66082(12) 0.0423(8) Uani 1 1 d . .
O3 O 0.39946(15) 0.92454(13) 0.56630(12) 0.0381(7) Uani 1 1 d . .
O4 O 0.41982(17) 0.59833(13) 0.59339(14) 0.0459(8) Uani 1 1 d . .
N1 N 0.44200(15) 0.77177(14) 0.71222(14) 0.0259(7) Uani 1 1 d . .
N2 N 0.32383(15) 0.76914(14) 0.73190(14) 0.0260(7) Uani 1 1 d . .
N3 N 0.27581(16) 0.76241(16) 0.63087(14) 0.0293(7) Uani 1 1 d . .
N4 N 0.37264(15) 0.85568(15) 0.63709(14) 0.0263(7) Uani 1 1 d . .
N5 N 0.40880(15) 0.76185(14) 0.58213(14) 0.0259(7) Uani 1 1 d . .
N6 N 0.37888(17) 0.67580(16) 0.64960(14) 0.0316(8) Uani 1 1 d . .
C1 C 0.5457(2) 0.7336(2) 0.66810(19) 0.0359(10) Uani 1 1 d . .
C2 C 0.5402(2) 0.6705(2) 0.6783(2) 0.0474(12) Uani 1 1 d . .
H2 H 0.5162 0.6559 0.7114 0.057 Uiso 1 1 calc R .
C3 C 0.5695(3) 0.6286(3) 0.6405(3) 0.0646(16) Uani 1 1 d . .
H3 H 0.5648 0.5853 0.6470 0.078 Uiso 1 1 calc R .
C4 C 0.6061(3) 0.6503(3) 0.5928(3) 0.0662(17) Uani 1 1 d . .
H4 H 0.6268 0.6216 0.5670 0.079 Uiso 1 1 calc R .
C5 C 0.6123(2) 0.7126(3) 0.5827(2) 0.0562(14) Uani 1 1 d . .
H5 H 0.6372 0.7271 0.5501 0.067 Uiso 1 1 calc R .
C6 C 0.5824(2) 0.7541(3) 0.62017(19) 0.0438(11) Uani 1 1 d . .
H6 H 0.5869 0.7974 0.6132 0.053 Uiso 1 1 calc R .
C7 C 0.51350(18) 0.7802(2) 0.70832(18) 0.0307(9) Uani 1 1 d . .
H7 H 0.5228 0.8229 0.6932 0.037 Uiso 1 1 calc R .
C8 C 0.5339(2) 0.7765(2) 0.77431(19) 0.0384(10) Uani 1 1 d . .
H8A H 0.5549 0.7362 0.7830 0.046 Uiso 1 1 calc R .
H8B H 0.5643 0.8103 0.7844 0.046 Uiso 1 1 calc R .
C9 C 0.42679(19) 0.77524(17) 0.76753(16) 0.0264(8) Uani 1 1 d . .
C10 C 0.35791(19) 0.77289(18) 0.78293(16) 0.0267(8) Uani 1 1 d . .
C11 C 0.3281(2) 0.7750(2) 0.83757(17) 0.0336(9) Uani 1 1 d . .
H11 H 0.3529 0.7778 0.8730 0.040 Uiso 1 1 calc R .
C12 C 0.2609(2) 0.7731(2) 0.83964(18) 0.0393(11) Uani 1 1 d . .
H12 H 0.2391 0.7748 0.8768 0.047 Uiso 1 1 calc R .
C13 C 0.2253(2) 0.7685(2) 0.78723(18) 0.0364(10) Uani 1 1 d . .
H13 H 0.1794 0.7667 0.7882 0.044 Uiso 1 1 calc R .
C14 C 0.25817(19) 0.76676(19) 0.73411(17) 0.0303(9) Uani 1 1 d . .
C15 C 0.23425(19) 0.7625(2) 0.67331(18) 0.0322(9) Uani 1 1 d . .
C16 C 0.1689(2) 0.7481(3) 0.59603(19) 0.0585(16) Uani 1 1 d . .
H16A H 0.1399 0.7792 0.5777 0.070 Uiso 1 1 calc R .
H16B H 0.1531 0.7061 0.5860 0.070 Uiso 1 1 calc R .
C17 C 0.2397(2) 0.7572(2) 0.57419(18) 0.0352(10) Uani 1 1 d . .
H17 H 0.2541 0.7192 0.5525 0.042 Uiso 1 1 calc R .
C18 C 0.2505(2) 0.8136(2) 0.53556(17) 0.0327(9) Uani 1 1 d . .
C19 C 0.2815(2) 0.8070(2) 0.48137(17) 0.0326(9) Uani 1 1 d . .
H19 H 0.2944 0.7670 0.4683 0.039 Uiso 1 1 calc R .
C20 C 0.2939(2) 0.8585(2) 0.4461(2) 0.0474(12) Uani 1 1 d . .
H20 H 0.3158 0.8537 0.4093 0.057 Uiso 1 1 calc R .
C21 C 0.2745(3) 0.9163(2) 0.4644(2) 0.0596(16) Uani 1 1 d . .
H21 H 0.2828 0.9516 0.4403 0.072 Uiso 1 1 calc R .
C22 C 0.2426(3) 0.9228(3) 0.5185(3) 0.0658(17) Uani 1 1 d . .
H22 H 0.2290 0.9626 0.5313 0.079 Uiso 1 1 calc R .
C23 C 0.2308(2) 0.8719(2) 0.5532(2) 0.0486(12) Uani 1 1 d . .
H23 H 0.2088 0.8768 0.5899 0.058 Uiso 1 1 calc R .
C24 C 0.3816(2) 0.92632(18) 0.72364(18) 0.0339(9) Uani 1 1 d . .
C25 C 0.4485(2) 0.9330(2) 0.7301(2) 0.0478(12) Uani 1 1 d . .
H25 H 0.4753 0.9332 0.6959 0.057 Uiso 1 1 calc R .
C26 C 0.4759(3) 0.9394(3) 0.7853(2) 0.0609(15) Uani 1 1 d . .
H26 H 0.5214 0.9441 0.7891 0.073 Uiso 1 1 calc R .
C27 C 0.4372(3) 0.9391(3) 0.8350(3) 0.0691(18) Uani 1 1 d . .
H27 H 0.4562 0.9431 0.8732 0.083 Uiso 1 1 calc R .
C28 C 0.3709(3) 0.9329(3) 0.8297(2) 0.0619(16) Uani 1 1 d . .
H28 H 0.3444 0.9331 0.8641 0.074 Uiso 1 1 calc R .
C29 C 0.3433(3) 0.9263(2) 0.7738(2) 0.0479(12) Uani 1 1 d . .
H29 H 0.2977 0.9217 0.7701 0.057 Uiso 1 1 calc R .
C30 C 0.3518(2) 0.91599(18) 0.66327(17) 0.0328(9) Uani 1 1 d . .
H30 H 0.3035 0.9168 0.6668 0.039 Uiso 1 1 calc R .
C31 C 0.3736(3) 0.9628(2) 0.6147(2) 0.0438(11) Uani 1 1 d . .
H31A H 0.3365 0.9879 0.6007 0.053 Uiso 1 1 calc R .
H31B H 0.4074 0.9910 0.6303 0.053 Uiso 1 1 calc R .
C32 C 0.39761(19) 0.86643(18) 0.58575(17) 0.0284(8) Uani 1 1 d . .
C33 C 0.42069(18) 0.81432(18) 0.55118(16) 0.0265(8) Uani 1 1 d . .
C34 C 0.4488(2) 0.8129(2) 0.49536(17) 0.0331(9) Uani 1 1 d . .
H34 H 0.4568 0.8501 0.4740 0.040 Uiso 1 1 calc R .
C35 C 0.4649(2) 0.7558(2) 0.47142(18) 0.0384(10) Uani 1 1 d . .
H35 H 0.4842 0.7537 0.4332 0.046 Uiso 1 1 calc R .
C36 C 0.4531(2) 0.7014(2) 0.50296(18) 0.0366(10) Uani 1 1 d . .
H36 H 0.4642 0.6621 0.4869 0.044 Uiso 1 1 calc R .
C37 C 0.4247(2) 0.70632(18) 0.55861(17) 0.0291(9) Uani 1 1 d . .
C38 C 0.4066(2) 0.65869(19) 0.60141(18) 0.0345(10) Uani 1 1 d . .
C39 C 0.3976(3) 0.5681(2) 0.6478(2) 0.0630(17) Uani 1 1 d . .
H39A H 0.4341 0.5470 0.6679 0.076 Uiso 1 1 calc R .
H39B H 0.3639 0.5369 0.6386 0.076 Uiso 1 1 calc R .
C40 C 0.3697(2) 0.6198(2) 0.6876(2) 0.0403(11) Uani 1 1 d . .
H40 H 0.3967 0.6237 0.7242 0.048 Uiso 1 1 calc R .
C41 C 0.2997(2) 0.6119(2) 0.70470(19) 0.0412(11) Uani 1 1 d . .
C42 C 0.2516(3) 0.6076(2) 0.6620(2) 0.0505(13) Uani 1 1 d . .
H42 H 0.2626 0.6102 0.6211 0.061 Uiso 1 1 calc R .
C43 C 0.1880(3) 0.5997(2) 0.6784(3) 0.0620(16) Uani 1 1 d . .
H43 H 0.1553 0.5969 0.6489 0.074 Uiso 1 1 calc R .
C44 C 0.1714(3) 0.5959(3) 0.7376(3) 0.0666(16) Uani 1 1 d . .
H44 H 0.1275 0.5900 0.7488 0.080 Uiso 1 1 calc R .
C45 C 0.2180(3) 0.6005(3) 0.7801(3) 0.0648(16) Uani 1 1 d . .
H45 H 0.2064 0.5982 0.8208 0.078 Uiso 1 1 calc R .
C46 C 0.2828(3) 0.6085(2) 0.7644(2) 0.0501(13) Uani 1 1 d . .
H46 H 0.3151 0.6117 0.7942 0.060 Uiso 1 1 calc R .
Cl1 Cl 0.47590(6) 0.60556(5) 0.84696(4) 0.0400(3) Uani 1 1 d . .
O5 O 0.4277(2) 0.65056(18) 0.8365(2) 0.0742(12) Uani 1 1 d . .
O6 O 0.5325(2) 0.6387(3) 0.8664(2) 0.0957(16) Uani 1 1 d . .
O7 O 0.4552(3) 0.56600(19) 0.89232(18) 0.0955(17) Uani 1 1 d . .
O8 O 0.4875(3) 0.5716(2) 0.79399(17) 0.0893(16) Uani 1 1 d . .
Cl2 Cl 0.24571(6) 0.61439(5) 0.46976(5) 0.0403(3) Uani 1 1 d . .
O9 O 0.19569(19) 0.66000(18) 0.4675(2) 0.0701(12) Uani 1 1 d . .
O10 O 0.30716(17) 0.64529(17) 0.46713(18) 0.0595(10) Uani 1 1 d . .
O11 O 0.2403(2) 0.5797(2) 0.52290(16) 0.0782(13) Uani 1 1 d . .
O12 O 0.2388(2) 0.5739(2) 0.42053(16) 0.0748(13) Uani 1 1 d . .
N7 N 0.5407(2) 0.9029(2) 0.6040(2) 0.0582(12) Uani 1 1 d . .
C47 C 0.5578(2) 0.9253(2) 0.5617(2) 0.0416(11) Uani 1 1 d . .
C48 C 0.5792(3) 0.9547(3) 0.5074(2) 0.0553(14) Uani 1 1 d . .
H48A H 0.5451 0.9515 0.4773 0.083 Uiso 1 1 calc GR .
H48B H 0.6184 0.9340 0.4930 0.083 Uiso 1 1 calc GR .
H48C H 0.5887 0.9985 0.5152 0.083 Uiso 1 1 calc GR .
N8 N 0.4450(4) 0.4266(4) 0.5528(4) 0.129(3) Uani 1 1 d . U
C49 C 0.4249(4) 0.4632(4) 0.5216(4) 0.098(3) Uani 1 1 d . .
C50 C 0.3951(5) 0.5083(4) 0.4822(4) 0.123(3) Uani 1 1 d . .
H50A H 0.3742 0.4866 0.4491 0.185 Uiso 1 1 calc GR .
H50B H 0.4284 0.5363 0.4667 0.185 Uiso 1 1 calc GR .
H50C H 0.3627 0.5322 0.5041 0.185 Uiso 1 1 calc GR .
N9 N 0.1711(3) 0.5857(4) 0.2004(3) 0.106(2) Uani 1 1 d . .
C51 C 0.1623(3) 0.5669(3) 0.2455(3) 0.0557(13) Uani 1 1 d . .
C52 C 0.1510(3) 0.5408(3) 0.3035(3) 0.0761(18) Uani 1 1 d . .
H52A H 0.1115 0.5156 0.3027 0.114 Uiso 1 1 calc GR .
H52B H 0.1460 0.5743 0.3325 0.114 Uiso 1 1 calc GR .
H52C H 0.1879 0.5147 0.3147 0.114 Uiso 1 1 calc GR .

loop_
_atom_site_aniso_label
_atom_site_aniso_U_11
_atom_site_aniso_U_22
_atom_site_aniso_U_33
_atom_site_aniso_U_23
_atom_site_aniso_U_13
_atom_site_aniso_U_12
Fe1 0.0242(3) 0.0281(3) 0.0186(3) 0.0016(2) 0.0022(2) -0.0029(2)
O1 0.0251(15) 0.0494(17) 0.0254(14) 0.0045(13) -0.0019(11) -0.0041(13)
O2 0.0244(15) 0.075(2) 0.0279(15) 0.0027(15) -0.0011(12) -0.0096(15)
O3 0.0529(19) 0.0288(15) 0.0327(16) 0.0047(13) 0.0083(14) 0.0008(13)
O4 0.071(2) 0.0270(15) 0.0398(17) -0.0008(14) 0.0149(16) 0.0020(15)
N1 0.0207(16) 0.0291(17) 0.0279(17) 0.0029(14) 0.0024(13) -0.0011(13)
N2 0.0264(17) 0.0276(17) 0.0241(16) 0.0022(14) 0.0004(13) -0.0030(13)
N3 0.0310(18) 0.0368(19) 0.0201(16) 0.0013(14) 0.0007(14) -0.0033(15)
N4 0.0251(17) 0.0292(17) 0.0247(16) -0.0032(14) 0.0007(13) 0.0021(13)
N5 0.0249(17) 0.0295(17) 0.0232(16) 0.0009(14) -0.0005(13) -0.0029(14)
N6 0.040(2) 0.0313(18) 0.0235(17) 0.0032(14) 0.0041(14) -0.0060(15)
C1 0.024(2) 0.053(3) 0.031(2) -0.001(2) -0.0034(17) 0.0034(19)
C2 0.042(3) 0.051(3) 0.050(3) 0.003(2) 0.002(2) 0.012(2)
C3 0.061(4) 0.056(3) 0.077(4) -0.015(3) -0.009(3) 0.021(3)
C4 0.046(3) 0.101(5) 0.051(3) -0.026(3) -0.001(3) 0.027(3)
C5 0.037(3) 0.095(5) 0.037(3) -0.007(3) 0.002(2) 0.009(3)
C6 0.028(2) 0.072(3) 0.032(2) -0.002(2) -0.0013(18) 0.003(2)
C7 0.021(2) 0.038(2) 0.033(2) 0.0028(18) 0.0043(16) -0.0032(17)
C8 0.024(2) 0.057(3) 0.034(2) 0.001(2) 0.0026(18) -0.0025(19)
C9 0.030(2) 0.0279(19) 0.0210(19) 0.0037(16) -0.0018(15) -0.0005(16)
C10 0.026(2) 0.033(2) 0.0209(18) 0.0047(16) 0.0002(15) 0.0008(16)
C11 0.036(2) 0.046(3) 0.0193(19) 0.0030(18) 0.0000(17) 0.0009(19)
C12 0.037(2) 0.057(3) 0.024(2) 0.005(2) 0.0092(18) 0.002(2)
C13 0.025(2) 0.055(3) 0.029(2) 0.006(2) 0.0057(17) -0.0010(19)
C14 0.026(2) 0.038(2) 0.027(2) 0.0065(18) 0.0018(16) -0.0031(17)
C15 0.026(2) 0.044(2) 0.027(2) 0.0052(19) -0.0023(16) -0.0044(18)
C16 0.041(3) 0.110(5) 0.025(2) 0.004(3) -0.005(2) -0.024(3)
C17 0.030(2) 0.051(3) 0.0241(19) 0.0008(19) -0.0032(17) -0.0126(19)
C18 0.031(2) 0.042(2) 0.025(2) -0.0031(18) -0.0064(17) 0.0009(18)
C19 0.030(2) 0.040(2) 0.028(2) -0.0001(18) -0.0085(17) -0.0007(18)
C20 0.050(3) 0.058(3) 0.034(2) 0.014(2) -0.008(2) -0.006(2)
C21 0.084(4) 0.040(3) 0.054(3) 0.022(3) -0.031(3) -0.007(3)
C22 0.088(5) 0.045(3) 0.064(4) -0.006(3) -0.035(3) 0.022(3)
C23 0.052(3) 0.057(3) 0.036(2) -0.008(2) -0.011(2) 0.018(2)
C24 0.047(3) 0.0242(19) 0.031(2) -0.0038(18) 0.0041(18) -0.0043(18)
C25 0.045(3) 0.049(3) 0.049(3) -0.010(2) -0.001(2) -0.013(2)
C26 0.062(4) 0.063(4) 0.058(3) -0.013(3) -0.010(3) -0.019(3)
C27 0.101(5) 0.059(4) 0.047(3) -0.007(3) -0.019(3) -0.033(3)
C28 0.093(5) 0.063(3) 0.030(2) -0.006(2) 0.011(3) -0.027(3)
C29 0.058(3) 0.051(3) 0.035(2) -0.004(2) 0.010(2) -0.011(2)
C30 0.040(2) 0.027(2) 0.031(2) -0.0031(17) 0.0018(18) 0.0050(18)
C31 0.065(3) 0.028(2) 0.038(2) 0.002(2) 0.003(2) 0.003(2)
C32 0.031(2) 0.031(2) 0.0239(19) 0.0044(17) -0.0006(16) -0.0033(17)
C33 0.026(2) 0.031(2) 0.0225(18) 0.0017(17) 0.0001(15) -0.0018(16)
C34 0.035(2) 0.040(2) 0.024(2) 0.0056(18) 0.0029(17) -0.0062(19)
C35 0.043(3) 0.049(3) 0.023(2) -0.003(2) 0.0067(18) -0.005(2)
C36 0.044(3) 0.036(2) 0.030(2) -0.0056(19) 0.0046(19) 0.000(2)
C37 0.032(2) 0.030(2) 0.025(2) -0.0035(17) 0.0015(16) -0.0003(17)
C38 0.046(3) 0.028(2) 0.029(2) 0.0009(18) 0.0038(19) -0.0031(19)
C39 0.103(5) 0.030(2) 0.056(3) 0.007(2) 0.033(3) 0.005(3)
C40 0.054(3) 0.031(2) 0.036(2) 0.0097(19) 0.008(2) -0.007(2)
C41 0.061(3) 0.029(2) 0.034(2) -0.0009(19) 0.004(2) -0.017(2)
C42 0.072(4) 0.043(3) 0.037(3) -0.001(2) -0.002(2) -0.028(3)
C43 0.068(4) 0.049(3) 0.069(4) -0.004(3) -0.015(3) -0.032(3)
C44 0.062(4) 0.063(4) 0.075(4) -0.004(3) 0.016(3) -0.023(3)
C45 0.071(4) 0.075(4) 0.048(3) -0.004(3) 0.019(3) -0.025(3)
C46 0.062(3) 0.052(3) 0.037(3) 0.000(2) 0.008(2) -0.018(3)
Cl1 0.0520(7) 0.0410(6) 0.0270(5) 0.0019(5) 0.0061(5) 0.0092(5)
O5 0.082(3) 0.054(2) 0.087(3) 0.000(2) -0.016(2) 0.022(2)
O6 0.052(3) 0.136(5) 0.099(4) -0.016(3) -0.008(2) -0.016(3)
O7 0.183(5) 0.057(3) 0.046(2) 0.015(2) 0.018(3) -0.019(3)
O8 0.144(5) 0.083(3) 0.041(2) -0.017(2) 0.016(3) 0.031(3)
Cl2 0.0495(7) 0.0368(6) 0.0347(6) -0.0061(5) -0.0028(5) -0.0071(5)
O9 0.049(2) 0.055(2) 0.106(3) -0.008(2) -0.011(2) 0.0078(18)
O10 0.039(2) 0.055(2) 0.084(3) -0.006(2) -0.0060(18) -0.0097(16)
O11 0.113(4) 0.080(3) 0.042(2) 0.018(2) -0.001(2) -0.013(3)
O12 0.101(3) 0.079(3) 0.045(2) -0.029(2) -0.001(2) -0.024(2)
N7 0.060(3) 0.059(3) 0.056(3) 0.002(2) 0.013(2) -0.013(2)
C47 0.036(2) 0.042(3) 0.048(3) 0.001(2) 0.003(2) -0.005(2)
C48 0.049(3) 0.066(3) 0.051(3) 0.019(3) 0.001(2) 0.004(3)
N8 0.122(5) 0.148(6) 0.116(5) -0.027(5) -0.054(4) 0.052(5)
C49 0.109(7) 0.112(6) 0.072(5) -0.014(5) -0.020(4) 0.018(5)
C50 0.126(8) 0.129(8) 0.115(7) 0.025(6) -0.024(6) -0.030(6)
N9 0.104(5) 0.144(6) 0.071(4) 0.040(4) -0.018(4) -0.032(4)
C51 0.046(3) 0.067(4) 0.053(3) -0.005(3) -0.003(2) -0.004(3)
C52 0.074(4) 0.099(5) 0.055(4) 0.001(4) 0.012(3) 0.000(4)

loop_
_atom_type_symbol
_atom_type_description
_atom_type_scat_dispersion_real
_atom_type_scat_dispersion_imag
_atom_type_scat_source
C C 0.0033 0.0016 'International Tables Vol C Tables 4.2.6.8 and 6.1.1.4'
H H 0.0000 0.0000 'International Tables Vol C Tables 4.2.6.8 and 6.1.1.4'
N N 0.0061 0.0033 'International Tables Vol C Tables 4.2.6.8 and 6.1.1.4'
O O 0.0106 0.0060 'International Tables Vol C Tables 4.2.6.8 and 6.1.1.4'
Cl Cl 0.1484 0.1585 'International Tables Vol C Tables 4.2.6.8 and 6.1.1.4'
Fe Fe 0.3463 0.8444 'International Tables Vol C Tables 4.2.6.8 and 6.1.1.4'

loop_
_geom_angle_atom_site_label_1
_geom_angle_atom_site_label_2
_geom_angle_atom_site_label_3
_geom_angle
N1 Fe1 N3 159.00(13)
N1 Fe1 N4 92.45(13)
N2 Fe1 N1 79.45(13)
N2 Fe1 N3 79.55(13)
N2 Fe1 N4 101.51(13)
N2 Fe1 N5 178.31(14)
N2 Fe1 N6 99.67(13)
N3 Fe1 N4 91.44(13)
N5 Fe1 N1 101.90(13)
N5 Fe1 N3 99.10(13)
N5 Fe1 N4 79.50(13)
N5 Fe1 N6 79.33(13)
N6 Fe1 N1 91.11(14)
N6 Fe1 N3 92.67(15)
N6 Fe1 N4 158.82(13)
C9 O1 C8 104.7(3)
C15 O2 C16 105.0(3)
C32 O3 C31 106.0(3)
C38 O4 C39 104.8(3)
C7 N1 Fe1 138.0(3)
C9 N1 Fe1 114.6(3)
C9 N1 C7 107.0(3)
C10 N2 Fe1 120.4(3)
C10 N2 C14 119.5(3)
C14 N2 Fe1 120.1(3)
C15 N3 Fe1 114.3(3)
C15 N3 C17 107.7(3)
C17 N3 Fe1 138.0(3)
C30 N4 Fe1 137.7(3)
C32 N4 Fe1 113.9(3)
C32 N4 C30 108.3(3)
C33 N5 Fe1 119.9(3)
C37 N5 Fe1 120.3(3)
C37 N5 C33 119.8(3)
C38 N6 Fe1 114.5(3)
C38 N6 C40 108.0(3)
C40 N6 Fe1 137.2(3)
C2 C1 C6 119.1(4)
C2 C1 C7 121.3(4)
C6 C1 C7 119.7(4)
C1 C2 H2 119.9
C3 C2 C1 120.3(5)
C3 C2 H2 119.9
C2 C3 H3 120.2
C2 C3 C4 119.6(6)
C4 C3 H3 120.2
C3 C4 H4 119.7
C5 C4 C3 120.6(5)
C5 C4 H4 119.7
C4 C5 H5 120.2
C4 C5 C6 119.7(5)
C6 C5 H5 120.2
C1 C6 H6 119.6
C5 C6 C1 120.9(5)
C5 C6 H6 119.6
N1 C7 C1 113.1(3)
N1 C7 H7 108.9
N1 C7 C8 101.9(3)
C1 C7 H7 108.9
C1 C7 C8 115.0(4)
C8 C7 H7 108.9
O1 C8 C7 104.8(3)
O1 C8 H8A 110.8
O1 C8 H8B 110.8
C7 C8 H8A 110.8
C7 C8 H8B 110.8
H8A C8 H8B 108.9
O1 C9 C10 122.8(3)
N1 C9 O1 119.5(4)
N1 C9 C10 117.7(3)
N2 C10 C9 107.9(3)
N2 C10 C11 122.0(4)
C11 C10 C9 130.1(4)
C10 C11 H11 120.8
C10 C11 C12 118.4(4)
C12 C11 H11 120.8
C11 C12 H12 120.0
C11 C12 C13 120.0(4)
C13 C12 H12 120.0
C12 C13 H13 120.7
C14 C13 C12 118.6(4)
C14 C13 H13 120.7
N2 C14 C13 121.5(4)
N2 C14 C15 107.8(3)
C13 C14 C15 130.6(4)
O2 C15 C14 122.3(4)
N3 C15 O2 119.5(4)
N3 C15 C14 118.2(4)
O2 C16 H16A 110.7
O2 C16 H16B 110.7
O2 C16 C17 105.2(3)
H16A C16 H16B 108.8
C17 C16 H16A 110.7
C17 C16 H16B 110.7
N3 C17 C16 102.2(3)
N3 C17 H17 109.5
N3 C17 C18 111.0(3)
C16 C17 H17 109.5
C18 C17 C16 115.0(4)
C18 C17 H17 109.5
C19 C18 C17 119.5(4)
C23 C18 C17 121.6(4)
C23 C18 C19 118.9(4)
C18 C19 H19 119.8
C18 C19 C20 120.4(4)
C20 C19 H19 119.8
C19 C20 H20 119.9
C21 C20 C19 120.2(5)
C21 C20 H20 119.9
C20 C21 H21 120.3
C20 C21 C22 119.4(5)
C22 C21 H21 120.3
C21 C22 H22 119.9
C23 C22 C21 120.3(5)
C23 C22 H22 119.9
C18 C23 H23 119.5
C22 C23 C18 120.9(5)
C22 C23 H23 119.5
C25 C24 C30 120.9(4)
C29 C24 C25 118.8(4)
C29 C24 C30 120.2(4)
C24 C25 H25 119.5
C26 C25 C24 120.9(5)
C26 C25 H25 119.5
C25 C26 H26 120.1
C25 C26 C27 119.7(6)
C27 C26 H26 120.1
C26 C27 H27 119.8
C26 C27 C28 120.4(5)
C28 C27 H27 119.8
C27 C28 H28 120.1
C27 C28 C29 119.7(5)
C29 C28 H28 120.1
C24 C29 C28 120.4(5)
C24 C29 H29 119.8
C28 C29 H29 119.8
N4 C30 C24 111.5(3)
N4 C30 H30 109.5
N4 C30 C31 101.7(3)
C24 C30 H30 109.5
C24 C30 C31 114.8(4)
C31 C30 H30 109.5
O3 C31 C30 105.3(3)
O3 C31 H31A 110.7
O3 C31 H31B 110.7
C30 C31 H31A 110.7
C30 C31 H31B 110.7
H31A C31 H31B 108.8
O3 C32 C33 123.1(3)
N4 C32 O3 118.5(4)
N4 C32 C33 118.4(3)
N5 C33 C32 108.2(3)
N5 C33 C34 121.7(4)
C34 C33 C32 130.1(4)
C33 C34 H34 120.8
C33 C34 C35 118.3(4)
C35 C34 H34 120.8
C34 C35 H35 119.7
C34 C35 C36 120.5(4)
C36 C35 H35 119.7
C35 C36 H36 121.0
C37 C36 C35 118.0(4)
C37 C36 H36 121.0
N5 C37 C36 121.7(4)
N5 C37 C38 107.6(3)
C36 C37 C38 130.7(4)
O4 C38 C37 122.8(4)
N6 C38 O4 119.0(4)
N6 C38 C37 118.2(4)
O4 C39 H39A 110.5
O4 C39 H39B 110.5
O4 C39 C40 106.4(4)
H39A C39 H39B 108.6
C40 C39 H39A 110.5
C40 C39 H39B 110.5
N6 C40 C39 101.8(3)
N6 C40 H40 109.5
N6 C40 C41 111.2(4)
C39 C40 H40 109.5
C41 C40 C39 115.2(4)
C41 C40 H40 109.5
C42 C41 C40 121.2(4)
C42 C41 C46 119.1(5)
C46 C41 C40 119.7(4)
C41 C42 H42 119.8
C43 C42 C41 120.4(5)
C43 C42 H42 119.8
C42 C43 H43 119.8
C42 C43 C44 120.3(5)
C44 C43 H43 119.8
C43 C44 H44 120.0
C45 C44 C43 119.9(6)
C45 C44 H44 120.0
C44 C45 H45 119.7
C44 C45 C46 120.6(5)
C46 C45 H45 119.7
C41 C46 C45 119.5(5)
C41 C46 H46 120.2
C45 C46 H46 120.2
O5 Cl1 O6 106.4(3)
O5 Cl1 O8 109.5(3)
O7 Cl1 O5 109.1(3)
O7 Cl1 O6 109.2(3)
O7 Cl1 O8 110.5(3)
O8 Cl1 O6 112.0(3)
O9 Cl2 O10 108.6(2)
O11 Cl2 O9 109.7(3)
O11 Cl2 O10 110.5(3)
O11 Cl2 O12 109.1(3)
O12 Cl2 O9 108.8(3)
O12 Cl2 O10 110.1(2)
N7 C47 C48 179.3(6)
C47 C48 H48A 109.5
C47 C48 H48B 109.5
C47 C48 H48C 109.5
H48A C48 H48B 109.5
H48A C48 H48C 109.5
H48B C48 H48C 109.5
N8 C49 C50 176.4(11)
C49 C50 H50A 109.5
C49 C50 H50B 109.5
C49 C50 H50C 109.5
H50A C50 H50B 109.5
H50A C50 H50C 109.5
H50B C50 H50C 109.5
N9 C51 C52 178.5(8)
C51 C52 H52A 109.5
C51 C52 H52B 109.5
C51 C52 H52C 109.5
H52A C52 H52B 109.5
H52A C52 H52C 109.5
H52B C52 H52C 109.5

loop_
_geom_bond_atom_site_label_1
_geom_bond_atom_site_label_2
_geom_bond_distance
Fe1 N1 1.980(3)
Fe1 N2 1.902(3)
Fe1 N3 1.984(3)
Fe1 N4 1.984(3)
Fe1 N5 1.904(3)
Fe1 N6 1.976(3)
O1 C8 1.473(5)
O1 C9 1.327(5)
O2 C15 1.328(5)
O2 C16 1.472(5)
O3 C31 1.467(5)
O3 C32 1.328(5)
O4 C38 1.343(5)
O4 C39 1.461(5)
N1 C7 1.491(5)
N1 C9 1.287(5)
N2 C10 1.350(5)
N2 C14 1.358(5)
N3 C15 1.285(5)
N3 C17 1.483(5)
N4 C30 1.492(5)
N4 C32 1.287(5)
N5 C33 1.352(5)
N5 C37 1.350(5)
N6 C38 1.281(5)
N6 C40 1.492(5)
C1 C2 1.386(7)
C1 C6 1.391(6)
C1 C7 1.508(6)
C2 H2 0.9500
C2 C3 1.381(7)
C3 H3 0.9500
C3 C4 1.394(9)
C4 H4 0.9500
C4 C5 1.368(9)
C5 H5 0.9500
C5 C6 1.377(7)
C6 H6 0.9500
C7 H7 1.0000
C7 C8 1.547(6)
C8 H8A 0.9900
C8 H8B 0.9900
C9 C10 1.466(5)
C10 C11 1.377(5)
C11 H11 0.9500
C11 C12 1.391(6)
C12 H12 0.9500
C12 C13 1.393(6)
C13 H13 0.9500
C13 C14 1.376(5)
C14 C15 1.459(5)
C16 H16A 0.9900
C16 H16B 0.9900
C16 C17 1.554(6)
C17 H17 1.0000
C17 C18 1.513(6)
C18 C19 1.386(6)
C18 C23 1.380(6)
C19 H19 0.9500
C19 C20 1.389(6)
C20 H20 0.9500
C20 C21 1.373(7)
C21 H21 0.9500
C21 C22 1.392(8)
C22 H22 0.9500
C22 C23 1.370(8)
C23 H23 0.9500
C24 C25 1.397(6)
C24 C29 1.379(6)
C24 C30 1.509(6)
C25 H25 0.9500
C25 C26 1.372(7)
C26 H26 0.9500
C26 C27 1.377(8)
C27 H27 0.9500
C27 C28 1.380(9)
C28 H28 0.9500
C28 C29 1.391(7)
C29 H29 0.9500
C30 H30 1.0000
C30 C31 1.556(6)
C31 H31A 0.9900
C31 H31B 0.9900
C32 C33 1.448(5)
C33 C34 1.385(5)
C34 H34 0.9500
C34 C35 1.385(6)
C35 H35 0.9500
C35 C36 1.393(6)
C36 H36 0.9500
C36 C37 1.389(5)
C37 C38 1.458(6)
C39 H39A 0.9900
C39 H39B 0.9900
C39 C40 1.543(7)
C40 H40 1.0000
C40 C41 1.506(6)
C41 C42 1.386(7)
C41 C46 1.391(6)
C42 H42 0.9500
C42 C43 1.376(8)
C43 H43 0.9500
C43 C44 1.379(8)
C44 H44 0.9500
C44 C45 1.361(8)
C45 H45 0.9500
C45 C46 1.394(7)
C46 H46 0.9500
Cl1 O5 1.410(4)
Cl1 O6 1.439(5)
Cl1 O7 1.398(4)
Cl1 O8 1.420(4)
Cl2 O9 1.428(4)
Cl2 O10 1.435(4)
Cl2 O11 1.416(4)
Cl2 O12 1.418(4)
N7 C47 1.125(6)
C47 C48 1.447(7)
C48 H48A 0.9800
C48 H48B 0.9800
C48 H48C 0.9800
N8 C49 1.135(10)
C49 C50 1.453(11)
C50 H50A 0.9800
C50 H50B 0.9800
C50 H50C 0.9800
N9 C51 1.110(7)
C51 C52 1.440(8)
C52 H52A 0.9800
C52 H52B 0.9800
C52 H52C 0.9800
